data_7232055
loop_
_publ_author_name
'Wenholz, Daniel S.'
'Bhadbhade, Mohan'
'Kandemir, Hakan'
'Ho, Junming'
'Kumar, Naresh'
'Black, David StC.'

_publ_section_title
;
 Substituent effects in solid-state assembly of activated benzotriazoles
;
_journal_issue 5
_journal_name_full CrystEngComm
_journal_page_first 835
_journal_paper_doi 10.1039/C8CE01757C
_journal_volume 21
_journal_year 2019
_chemical_formula_moiety '2(C8 H7 N3 O3)'
_chemical_formula_sum 'C16 H14 N6 O6'
_chemical_formula_weight 386.33
_space_group_crystal_system triclinic
_space_group_IT_number 2
_space_group_name_Hall '-P 1'
_space_group_name_H-M_alt 'P -1'
_symmetry_space_group_name_Hall '-P 1'
_symmetry_space_group_name_H-M 'P -1'
_atom_sites_solution_hydrogens geom
_audit_creation_date 2018-07-18
_audit_creation_method
;
Olex2 1.2
(compiled 2018.05.29 svn.r3508 for OlexSys, GUI svn.r5506)
;
_audit_update_record
;
2018-07-20 deposited with the CCDC.
2018-12-20 downloaded from the CCDC.
;
_cell_angle_alpha 77.213(7)
_cell_angle_beta 82.358(7)
_cell_angle_gamma 86.071(8)
_cell_formula_units_Z 1
_cell_length_a 6.0180(7)
_cell_length_b 7.3930(9)
_cell_length_c 9.3115(10)
_cell_measurement_reflns_used 1371
_cell_measurement_temperature 149.61
_cell_measurement_theta_max 26.137
_cell_measurement_theta_min 3.219
_cell_volume 400.09(8)
_computing_cell_refinement 'SAINT v8.37A (Bruker, 2015)'
_computing_data_reduction 'SAINT v8.37A (Bruker, 2015)'
_computing_molecular_graphics 'Olex2 (Dolomanov et al., 2009)'
_computing_publication_material 'Olex2 (Dolomanov et al., 2009)'
_computing_structure_refinement 'ShelXL (Sheldrick, 2015)'
_computing_structure_solution 'SHELXT 2014/5 (Sheldrick, 2014)'
_diffrn_ambient_temperature 149.61
_diffrn_measured_fraction_theta_full 1.000
_diffrn_measured_fraction_theta_max 0.991
_diffrn_measurement_device_type 'Bruker APEX-II CCD'
_diffrn_measurement_method '\f and \w scans'
_diffrn_radiation_type MoK\a
_diffrn_radiation_wavelength 0.71073
_diffrn_reflns_av_R_equivalents 0.0909
_diffrn_reflns_av_unetI/netI 0.0955
_diffrn_reflns_Laue_measured_fraction_full 1.000
_diffrn_reflns_Laue_measured_fraction_max 0.991
_diffrn_reflns_limit_h_max 7
_diffrn_reflns_limit_h_min -7
_diffrn_reflns_limit_k_max 9
_diffrn_reflns_limit_k_min -9
_diffrn_reflns_limit_l_max 12
_diffrn_reflns_limit_l_min -12
_diffrn_reflns_number 7324
_diffrn_reflns_point_group_measured_fraction_full 1.000
_diffrn_reflns_point_group_measured_fraction_max 0.991
_diffrn_reflns_theta_full 25.242
_diffrn_reflns_theta_max 27.684
_diffrn_reflns_theta_min 2.259
_diffrn_standards_number 0
_exptl_absorpt_coefficient_mu 0.126
_exptl_absorpt_correction_T_max 0.7456
_exptl_absorpt_correction_T_min 0.4758
_exptl_absorpt_correction_type multi-scan
_exptl_absorpt_process_details
'SADABS-2016/2 (Bruker,2016/2) was used for absorption correction. wR2(int) was 0.1449 before and 0.0733 after correction. The Ratio of minimum to maximum transmission is 0.6381. The \l/2 correction factor is Not present.'
_exptl_crystal_colour colourless
_exptl_crystal_colour_primary colourless
_exptl_crystal_density_diffrn 1.603
_exptl_crystal_description block
_exptl_crystal_F_000 200
_exptl_crystal_size_max 0.103
_exptl_crystal_size_mid 0.068
_exptl_crystal_size_min 0.04
_refine_diff_density_max 0.310
_refine_diff_density_min -0.361
_refine_diff_density_rms 0.074
_refine_ls_extinction_method none
_refine_ls_goodness_of_fit_ref 1.035
_refine_ls_hydrogen_treatment constr
_refine_ls_matrix_type full
_refine_ls_number_parameters 130
_refine_ls_number_reflns 1852
_refine_ls_number_restraints 0
_refine_ls_restrained_S_all 1.035
_refine_ls_R_factor_all 0.1179
_refine_ls_R_factor_gt 0.0583
_refine_ls_shift/su_max 0.000
_refine_ls_shift/su_mean 0.000
_refine_ls_structure_factor_coef Fsqd
_refine_ls_weighting_details 'w=1/[\s^2^(Fo^2^)+(0.0567P)^2^+0.1266P] where P=(Fo^2^+2Fc^2^)/3'
_refine_ls_weighting_scheme calc
_refine_ls_wR_factor_gt 0.1212
_refine_ls_wR_factor_ref 0.1450
_reflns_Friedel_coverage 0.000
_reflns_number_gt 1142
_reflns_number_total 1852
_reflns_threshold_expression 'I > 2\s(I)'
_cod_data_source_file c8ce01757c2.cif
_cod_data_source_block daniel_oh_07feb18_0m_a
_cod_depositor_comments 'Adding full bibliography for 7232053--7232059.cif.'
_cod_database_code 7232055
_shelx_shelxl_version_number 2016/6
_shelx_space_group_comment
;
The symmetry employed for this shelxl refinement is uniquely defined
by the following loop, which should always be used as a source of
symmetry information in preference to the above space-group names.
They are only intended as comments.
;
_shelx_estimated_absorpt_t_max 0.995
_shelx_estimated_absorpt_t_min 0.987
_olex2_refinement_description
;
1. Fixed Uiso
 At 1.2 times of:
  All C(H) groups
 At 1.5 times of:
  All C(H,H,H) groups, All O(H) groups
2.a Aromatic/amide H refined with riding coordinates:
 C2(H2A), C4(H4)
2.b Idealised Me refined as rotating group:
 C8(H8A,H8B,H8C)
2.c Idealised tetrahedral OH refined as rotating group:
 O1(H1), O2(H2)
;
_olex2_submission_special_instructions 'No special instructions were received'

loop_
_space_group_symop_operation_xyz
'x, y, z'
'-x, -y, -z'

loop_
_atom_site_label
_atom_site_type_symbol
_atom_site_fract_x
_atom_site_fract_y
_atom_site_fract_z
_atom_site_U_iso_or_equiv
_atom_site_adp_type
_atom_site_occupancy
_atom_site_site_symmetry_order
_atom_site_calc_flag
_atom_site_refinement_flags_posn
O1 O 0.0662(3) 0.8658(3) 0.73995(19) 0.0268(5) Uani 1 1 d .
H1 H 0.000743 0.924346 0.668359 0.040 Uiso 1 1 calc GR
O2 O 0.7130(3) 0.4967(3) 0.84814(19) 0.0281(5) Uani 1 1 d .
H2 H 0.830957 0.449592 0.809892 0.042 Uiso 1 1 calc GR
O3 O 0.9107(3) 0.6568(3) 0.2833(2) 0.0268(5) Uani 1 1 d .
N3 N 0.2498(3) 0.9063(3) 0.4116(2) 0.0197(5) Uani 1 1 d .
N1 N 0.5734(3) 0.7883(3) 0.3397(2) 0.0183(5) Uani 1 1 d .
N2 N 0.3845(4) 0.8934(3) 0.2939(2) 0.0224(6) Uani 1 1 d .
C8 C 0.7306(5) 0.8278(4) 0.0766(3) 0.0278(7) Uani 1 1 d .
H8A H 0.864537 0.791819 0.015419 0.042 Uiso 1 1 calc GR
H8B H 0.715306 0.963499 0.059383 0.042 Uiso 1 1 calc GR
H8C H 0.597660 0.779456 0.050023 0.042 Uiso 1 1 calc GR
C7 C 0.7524(4) 0.7502(4) 0.2355(3) 0.0201(6) Uani 1 1 d .
C3 C 0.6005(4) 0.6019(4) 0.7388(3) 0.0205(6) Uani 1 1 d .
C1 C 0.2607(4) 0.7882(3) 0.6880(3) 0.0185(6) Uani 1 1 d .
C2 C 0.3927(4) 0.6805(3) 0.7870(3) 0.0209(6) Uani 1 1 d .
H2A H 0.341923 0.659004 0.890185 0.025 Uiso 1 1 calc R
C4 C 0.6890(4) 0.6277(3) 0.5906(3) 0.0202(6) Uani 1 1 d .
H4 H 0.831668 0.577123 0.558687 0.024 Uiso 1 1 calc R
C6 C 0.3425(4) 0.8121(3) 0.5372(3) 0.0182(6) Uani 1 1 d .
C5 C 0.5504(4) 0.7340(3) 0.4928(3) 0.0177(6) Uani 1 1 d .

loop_
_atom_site_aniso_label
_atom_site_aniso_U_11
_atom_site_aniso_U_22
_atom_site_aniso_U_33
_atom_site_aniso_U_23
_atom_site_aniso_U_13
_atom_site_aniso_U_12
O1 0.0173(10) 0.0401(12) 0.0178(10) -0.0001(9) 0.0005(8) 0.0104(9)
O2 0.0232(11) 0.0371(12) 0.0178(10) 0.0022(8) -0.0010(8) 0.0143(9)
O3 0.0202(10) 0.0332(11) 0.0233(10) -0.0014(9) -0.0024(8) 0.0094(9)
N3 0.0125(11) 0.0264(12) 0.0181(12) -0.0024(9) 0.0000(9) 0.0026(9)
N1 0.0135(11) 0.0243(12) 0.0144(11) 0.0004(9) -0.0033(8) 0.0049(9)
N2 0.0144(12) 0.0272(13) 0.0230(13) -0.0017(10) -0.0029(9) 0.0054(9)
C8 0.0208(15) 0.0416(17) 0.0171(15) -0.0024(13) 0.0009(11) 0.0071(13)
C7 0.0157(13) 0.0221(13) 0.0201(14) -0.0012(11) 0.0003(11) 0.0001(11)
C3 0.0176(14) 0.0226(14) 0.0182(14) 0.0014(11) -0.0029(10) 0.0028(11)
C1 0.0108(13) 0.0237(14) 0.0194(14) -0.0040(11) 0.0029(10) -0.0003(11)
C2 0.0202(14) 0.0248(14) 0.0145(13) -0.0003(11) 0.0021(10) 0.0006(11)
C4 0.0173(14) 0.0205(13) 0.0205(15) -0.0016(11) -0.0004(11) 0.0032(11)
C6 0.0146(14) 0.0190(13) 0.0193(14) 0.0005(11) -0.0044(11) 0.0014(11)
C5 0.0176(13) 0.0195(13) 0.0143(14) -0.0005(10) -0.0005(10) -0.0009(11)

loop_
_atom_type_symbol
_atom_type_description
_atom_type_scat_dispersion_real
_atom_type_scat_dispersion_imag
_atom_type_scat_source
C C 0.0033 0.0016 'International Tables Vol C Tables 4.2.6.8 and 6.1.1.4'
H H 0.0000 0.0000 'International Tables Vol C Tables 4.2.6.8 and 6.1.1.4'
N N 0.0061 0.0033 'International Tables Vol C Tables 4.2.6.8 and 6.1.1.4'
O O 0.0106 0.0060 'International Tables Vol C Tables 4.2.6.8 and 6.1.1.4'

loop_
_geom_angle_atom_site_label_1
_geom_angle_atom_site_label_2
_geom_angle_atom_site_label_3
_geom_angle
N2 N3 C6 110.1(2)
N2 N1 C7 120.83(19)
C5 N1 N2 110.12(19)
C5 N1 C7 129.0(2)
N3 N2 N1 107.41(19)
O3 C7 N1 117.2(2)
O3 C7 C8 125.7(2)
N1 C7 C8 117.1(2)
O2 C3 C2 115.5(2)
O2 C3 C4 121.3(2)
C4 C3 C2 123.2(2)
O1 C1 C2 119.2(2)
O1 C1 C6 124.1(2)
C2 C1 C6 116.7(2)
C1 C2 C3 121.4(2)
C3 C4 C5 114.1(2)
N3 C6 C1 130.9(2)
N3 C6 C5 108.5(2)
C5 C6 C1 120.6(2)
N1 C5 C4 132.3(2)
N1 C5 C6 103.8(2)
C4 C5 C6 123.9(2)

loop_
_geom_bond_atom_site_label_1
_geom_bond_atom_site_label_2
_geom_bond_distance
O1 C1 1.347(3)
O2 C3 1.364(3)
O3 C7 1.213(3)
N3 N2 1.291(3)
N3 C6 1.387(3)
N1 N2 1.393(3)
N1 C7 1.408(3)
N1 C5 1.383(3)
C8 C7 1.483(3)
C3 C2 1.403(3)
C3 C4 1.388(4)
C1 C2 1.377(3)
C1 C6 1.401(4)
C4 C5 1.392(3)
C6 C5 1.392(3)
